data_4311382
loop_
_publ_author_name
'Cora E. MacBeth'
'J. Christopher Thomas'
'Theodore A. Betley'
'Jonas C. Peters'

_publ_section_title
;
 The Coordination Chemistry of "[BP3]NiX" Platforms: Targeting Low-Valent
 Nickel Sources as Promising Candidates to L3NiE and L3Ni\\tbE Linkages
;
_journal_name_full 'Inorganic Chemistry'
_journal_page_first 4645
_journal_page_last 4662
_journal_paper_doi 10.1021/ic049936p
_journal_volume 43
_journal_year 2004
_chemical_formula_moiety 'C29.87 H61.60 B Ni0.95 P3.95 Tl0.05'
_chemical_formula_sum 'C29.87 H61.6 B Ni0.95 P3.95 Tl0.05'
_chemical_formula_weight 619.37
_chemical_name_systematic
; 
 ? 
;
_space_group_IT_number 14
_symmetry_cell_setting monoclinic
_symmetry_space_group_name_Hall '-P 2ybc'
_symmetry_space_group_name_H-M 'P 1 21/c 1'
_atom_sites_solution_hydrogens geom
_atom_sites_solution_primary direct
_atom_sites_solution_secondary difmap
_audit_creation_method SHELXL-97
_cell_angle_alpha 90.00
_cell_angle_beta 93.871(2)
_cell_angle_gamma 90.00
_cell_formula_units_Z 4
_cell_length_a 9.6258(5)
_cell_length_b 21.6538(12)
_cell_length_c 16.8244(9)
_cell_measurement_reflns_used 6315
_cell_measurement_temperature 100(2)
_cell_measurement_theta_max 32.006
_cell_measurement_theta_min 2.32
_cell_volume 3498.8(3)
_computing_cell_refinement 'Bruker SMART'
_computing_data_collection 'Bruker SMART'
_computing_data_reduction 'Bruker SAINT'
_computing_molecular_graphics 'Bruker SHELXTL'
_computing_publication_material 'Bruker SHELXTL'
_computing_structure_refinement 'SHELXL-97 (Sheldrick, 1997)'
_computing_structure_solution 'SHELXS-97 (Sheldrick, 1990)'
_diffrn_ambient_temperature 100(2)
_diffrn_measured_fraction_theta_full 0.890
_diffrn_measured_fraction_theta_max 0.890
_diffrn_measurement_device_type 'CCD area detector'
_diffrn_measurement_method 'phi and omega scans'
_diffrn_radiation_monochromator graphite
_diffrn_radiation_source 'fine-focus sealed tube'
_diffrn_radiation_type MoK\a
_diffrn_radiation_wavelength 0.71073
_diffrn_reflns_av_R_equivalents 0.0656
_diffrn_reflns_av_sigmaI/netI 0.0802
_diffrn_reflns_limit_h_max 12
_diffrn_reflns_limit_h_min -15
_diffrn_reflns_limit_k_max 28
_diffrn_reflns_limit_k_min -34
_diffrn_reflns_limit_l_max 25
_diffrn_reflns_limit_l_min -26
_diffrn_reflns_number 67064
_diffrn_reflns_theta_full 35.06
_diffrn_reflns_theta_max 35.06
_diffrn_reflns_theta_min 1.53
_exptl_absorpt_coefficient_mu 0.935
_exptl_absorpt_correction_T_max 0.748
_exptl_absorpt_correction_T_min 0.715
_exptl_absorpt_correction_type none
_exptl_crystal_colour orange
_exptl_crystal_density_diffrn 1.176
_exptl_crystal_density_meas 0
_exptl_crystal_density_method 'not measured'
_exptl_crystal_description block
_exptl_crystal_F_000 1342
_exptl_crystal_size_max 0.37
_exptl_crystal_size_mid 0.31
_exptl_crystal_size_min 0.31
_refine_diff_density_max 1.324
_refine_diff_density_min -0.983
_refine_diff_density_rms 0.092
_refine_ls_extinction_method none
_refine_ls_goodness_of_fit_ref 1.518
_refine_ls_hydrogen_treatment mixed
_refine_ls_matrix_type full
_refine_ls_number_parameters 350
_refine_ls_number_reflns 13791
_refine_ls_number_restraints 0
_refine_ls_restrained_S_all 1.518
_refine_ls_R_factor_all 0.0988
_refine_ls_R_factor_gt 0.0534
_refine_ls_shift/su_max 0.001
_refine_ls_shift/su_mean 0.000
_refine_ls_structure_factor_coef Fsqd
_refine_ls_weighting_details 'calc w=1/[\s^2^(Fo^2^)+(0.0200P)^2^+0.0000P] where P=(Fo^2^+2Fc^2^)/3'
_refine_ls_weighting_scheme calc
_refine_ls_wR_factor_gt 0.0925
_refine_ls_wR_factor_ref 0.0970
_reflns_number_gt 8604
_reflns_number_total 13791
_reflns_threshold_expression >2sigma(I)
_cod_data_source_file ic049936psi20040115_124736_11.cif
_cod_data_source_block bi3nipme3
_cod_depositor_comments
;
The following automatic conversions were performed:
'_symmetry_cell_setting' value 'Monoclinic' changed to 'monoclinic'
according to '/home/saulius/struct/CIF-dictionaries/cif_core.dic'
dictionary named 'cif_core.dic' version 2.4.1 from
2010-06-29.

'_geom_bond_publ_flag' value 'Yes' changed to 'yes' according
to '/home/saulius/struct/CIF-dictionaries/cif_core.dic' dictionary named
'cif_core.dic' version 2.4.1 from 2010-06-29.

Automatic conversion script
Id: cif_fix_enum 1527 2010-12-29 10:47:43Z saulius 
;
_cod_original_formula_sum 'C29.87 H61.60 B Ni0.95 P3.95 Tl0.05'
_cod_database_code 4311382

loop_
_symmetry_equiv_pos_as_xyz
'x, y, z'
'-x, y+1/2, -z+1/2'
'-x, -y, -z'
'x, -y-1/2, z-1/2'

loop_
_atom_site_label
_atom_site_type_symbol
_atom_site_fract_x
_atom_site_fract_y
_atom_site_fract_z
_atom_site_U_iso_or_equiv
_atom_site_adp_type
_atom_site_occupancy
_atom_site_symmetry_multiplicity
_atom_site_calc_flag
_atom_site_refinement_flags
_atom_site_disorder_assembly
_atom_site_disorder_group
P1 P 0.18468(4) 0.607403(19) 0.67126(3) 0.01578(9) Uani 1 1 d . . .
P2 P 0.16712(5) 0.61648(2) 0.86489(3) 0.01863(10) Uani 1 1 d . . .
P3 P -0.05967(5) 0.69966(2) 0.73848(3) 0.02223(11) Uani 1 1 d . . .
B B 0.2472(2) 0.72109(8) 0.76419(12) 0.0182(4) Uani 1 1 d . . .
C1 C 0.35278(17) 0.78061(7) 0.76515(10) 0.0189(4) Uani 1 1 d . A .
C2 C 0.38883(19) 0.80764(8) 0.69397(11) 0.0275(4) Uani 1 1 d . . .
H2 H 0.3546 0.7894 0.6451 0.033 Uiso 1 1 calc R A .
C3 C 0.4722(2) 0.85974(8) 0.69114(12) 0.0318(5) Uani 1 1 d . A .
H3 H 0.4936 0.8765 0.6412 0.038 Uiso 1 1 calc R . .
C4 C 0.52426(19) 0.88738(8) 0.76130(12) 0.0284(4) Uani 1 1 d . . .
H4 H 0.5822 0.9228 0.7599 0.034 Uiso 1 1 calc R A .
C5 C 0.49090(19) 0.86285(8) 0.83263(12) 0.0262(4) Uani 1 1 d . A .
H5 H 0.5254 0.8815 0.8811 0.031 Uiso 1 1 calc R . .
C6 C 0.40624(17) 0.81049(8) 0.83427(11) 0.0227(4) Uani 1 1 d . . .
H6 H 0.3841 0.7945 0.8845 0.027 Uiso 1 1 calc R A .
C7 C 0.30872(17) 0.66719(7) 0.70552(10) 0.0176(3) Uani 1 1 d . A .
H7A H 0.3892 0.6470 0.7346 0.021 Uiso 1 1 calc R . .
H7B H 0.3436 0.6877 0.6582 0.021 Uiso 1 1 calc R . .
C8 C 0.23643(18) 0.69474(7) 0.85616(10) 0.0202(4) Uani 1 1 d . A .
H8A H 0.1769 0.7233 0.8848 0.024 Uiso 1 1 calc R . .
H8B H 0.3306 0.6959 0.8836 0.024 Uiso 1 1 calc R . .
C9 C 0.09358(17) 0.74832(7) 0.72760(10) 0.0206(4) Uani 1 1 d . A .
H9A H 0.1004 0.7566 0.6701 0.025 Uiso 1 1 calc R . .
H9B H 0.0774 0.7884 0.7536 0.025 Uiso 1 1 calc R . .
C10 C 0.12050(18) 0.63620(8) 0.57106(10) 0.0222(4) Uani 1 1 d . A .
H10 H 0.0853 0.6789 0.5802 0.027 Uiso 1 1 calc R . .
C11 C 0.2276(2) 0.64310(11) 0.50793(12) 0.0442(6) Uani 1 1 d . . .
H11A H 0.2498 0.6023 0.4870 0.066 Uiso 1 1 calc R A .
H11B H 0.3126 0.6621 0.5322 0.066 Uiso 1 1 calc R . .
H11C H 0.1889 0.6693 0.4644 0.066 Uiso 1 1 calc R . .
C12 C -0.0050(2) 0.60008(9) 0.53587(11) 0.0300(4) Uani 1 1 d . . .
H12A H -0.0477 0.6224 0.4898 0.045 Uiso 1 1 calc R A .
H12B H -0.0731 0.5954 0.5762 0.045 Uiso 1 1 calc R . .
H12C H 0.0252 0.5592 0.5190 0.045 Uiso 1 1 calc R . .
C13 C 0.29151(17) 0.53683(7) 0.65634(10) 0.0193(4) Uani 1 1 d . A .
H13 H 0.3206 0.5222 0.7113 0.023 Uiso 1 1 calc R . .
C14 C 0.4276(2) 0.54507(9) 0.61547(14) 0.0419(6) Uani 1 1 d . . .
H14A H 0.4851 0.5080 0.6237 0.063 Uiso 1 1 calc R A .
H14B H 0.4782 0.5809 0.6383 0.063 Uiso 1 1 calc R . .
H14C H 0.4068 0.5516 0.5583 0.063 Uiso 1 1 calc R . .
C15 C 0.20740(19) 0.48388(8) 0.61834(12) 0.0307(4) Uani 1 1 d . . .
H15A H 0.1892 0.4919 0.5613 0.046 Uiso 1 1 calc R A .
H15B H 0.1188 0.4803 0.6435 0.046 Uiso 1 1 calc R . .
H15C H 0.2600 0.4453 0.6258 0.046 Uiso 1 1 calc R . .
C16 C 0.32792(18) 0.56784(8) 0.87732(10) 0.0217(4) Uani 1 1 d . A .
H16 H 0.3788 0.5736 0.8280 0.026 Uiso 1 1 calc R . .
C17 C 0.2901(2) 0.49911(8) 0.88078(12) 0.0320(5) Uani 1 1 d . . .
H17A H 0.3750 0.4742 0.8805 0.048 Uiso 1 1 calc R A .
H17B H 0.2276 0.4884 0.8344 0.048 Uiso 1 1 calc R . .
H17C H 0.2435 0.4908 0.9297 0.048 Uiso 1 1 calc R . .
C18 C 0.4310(2) 0.58472(9) 0.94792(11) 0.0330(5) Uani 1 1 d . . .
H18A H 0.3879 0.5766 0.9980 0.050 Uiso 1 1 calc R A .
H18B H 0.4550 0.6286 0.9450 0.050 Uiso 1 1 calc R . .
H18C H 0.5155 0.5597 0.9457 0.050 Uiso 1 1 calc R . .
C19 C 0.1017(2) 0.60820(9) 0.96772(10) 0.0277(4) Uani 1 1 d . A .
H19 H 0.1584 0.5745 0.9945 0.033 Uiso 1 1 calc R . .
C20 C -0.0490(2) 0.58645(9) 0.96505(12) 0.0362(5) Uani 1 1 d . . .
H20A H -0.0774 0.5812 1.0195 0.054 Uiso 1 1 calc R A .
H20B H -0.0576 0.5470 0.9367 0.054 Uiso 1 1 calc R . .
H20C H -0.1090 0.6172 0.9372 0.054 Uiso 1 1 calc R . .
C21 C 0.1231(3) 0.66506(10) 1.02070(12) 0.0451(6) Uani 1 1 d . . .
H21A H 0.0626 0.6985 0.9998 0.068 Uiso 1 1 calc R A .
H21B H 0.2206 0.6783 1.0213 0.068 Uiso 1 1 calc R . .
H21C H 0.1000 0.6549 1.0750 0.068 Uiso 1 1 calc R . .
C22 C -0.13490(19) 0.72819(8) 0.83142(12) 0.0298(4) Uani 1 1 d . A .
H22 H -0.0753 0.7099 0.8764 0.036 Uiso 1 1 calc R . .
C23 C -0.2814(2) 0.70252(10) 0.84022(15) 0.0476(6) Uani 1 1 d . . .
H23A H -0.3076 0.7093 0.8948 0.071 Uiso 1 1 calc R A .
H23B H -0.2824 0.6582 0.8287 0.071 Uiso 1 1 calc R . .
H23C H -0.3478 0.7237 0.8028 0.071 Uiso 1 1 calc R . .
C24 C -0.1340(2) 0.79819(9) 0.84660(13) 0.0393(5) Uani 1 1 d . . .
H24A H -0.1894 0.8190 0.8035 0.059 Uiso 1 1 calc R A .
H24B H -0.0380 0.8135 0.8485 0.059 Uiso 1 1 calc R . .
H24C H -0.1740 0.8067 0.8975 0.059 Uiso 1 1 calc R . .
C25 C -0.1818(2) 0.72350(10) 0.65314(16) 0.0537(7) Uani 1 1 d . A .
H25 H -0.1244 0.7124 0.6079 0.064 Uiso 1 1 calc R . .
C26 C -0.3040(2) 0.68042(10) 0.63582(14) 0.0417(5) Uani 1 1 d . . .
H26A H -0.3761 0.6891 0.6727 0.063 Uiso 1 1 calc R A .
H26B H -0.2728 0.6375 0.6426 0.063 Uiso 1 1 calc R . .
H26C H -0.3422 0.6867 0.5809 0.063 Uiso 1 1 calc R . .
C27 C -0.2055(3) 0.78821(12) 0.63572(18) 0.0749(9) Uani 1 1 d . . .
H27A H -0.2421 0.7928 0.5803 0.112 Uiso 1 1 calc R A .
H27B H -0.1175 0.8108 0.6439 0.112 Uiso 1 1 calc R . .
H27C H -0.2729 0.8048 0.6713 0.112 Uiso 1 1 calc R . .
Ni Ni 0.01559(3) 0.600191(11) 0.757122(13) 0.01607(7) Uani 0.9564(4) 1 d P A 1
P4 P -0.12810(5) 0.51739(2) 0.74873(3) 0.02260(12) Uani 0.9564(4) 1 d P A 1
C28 C -0.2929(2) 0.52543(10) 0.79731(13) 0.0352(5) Uani 0.9564(4) 1 d P A 1
H28A H -0.3487 0.5585 0.7713 0.053 Uiso 0.9564(4) 1 calc PR A 1
H28B H -0.2730 0.5356 0.8537 0.053 Uiso 0.9564(4) 1 calc PR A 1
H28C H -0.3448 0.4865 0.7928 0.053 Uiso 0.9564(4) 1 calc PR A 1
C29 C -0.0668(2) 0.44349(9) 0.79118(13) 0.0385(5) Uani 0.9564(4) 1 d P A 1
H29A H -0.0423 0.4486 0.8483 0.058 Uiso 0.9564(4) 1 calc PR A 1
H29B H 0.0154 0.4299 0.7646 0.058 Uiso 0.9564(4) 1 calc PR A 1
H29C H -0.1406 0.4125 0.7833 0.058 Uiso 0.9564(4) 1 calc PR A 1
C30 C -0.19673(19) 0.49023(9) 0.65056(11) 0.0279(4) Uani 0.9564(4) 1 d P A 1
H30A H -0.2594 0.4552 0.6572 0.042 Uiso 0.9564(4) 1 calc PR A 1
H30B H -0.1194 0.4772 0.6194 0.042 Uiso 0.9564(4) 1 calc PR A 1
H30C H -0.2480 0.5238 0.6226 0.042 Uiso 0.9564(4) 1 calc PR A 1
Tl Tl -0.0590(2) 0.57111(9) 0.74939(11) 0.0318(7) Uani 0.0436(4) 1 d P A 2

loop_
_atom_site_aniso_label
_atom_site_aniso_U_11
_atom_site_aniso_U_22
_atom_site_aniso_U_33
_atom_site_aniso_U_23
_atom_site_aniso_U_13
_atom_site_aniso_U_12
P1 0.0171(2) 0.0133(2) 0.0169(2) -0.00002(16) 0.00071(17) -0.00168(16)
P2 0.0215(2) 0.0165(2) 0.0180(2) -0.00036(16) 0.00257(18) -0.00259(17)
P3 0.0179(2) 0.0146(2) 0.0337(3) -0.00107(19) -0.00142(19) -0.00195(18)
B 0.0181(10) 0.0127(9) 0.0234(10) -0.0015(7) -0.0009(8) -0.0021(7)
C1 0.0155(8) 0.0124(8) 0.0285(10) -0.0004(7) 0.0000(7) 0.0012(6)
C2 0.0326(11) 0.0209(9) 0.0276(10) 0.0026(7) -0.0085(8) -0.0078(8)
C3 0.0389(12) 0.0252(10) 0.0308(11) 0.0094(8) -0.0020(9) -0.0108(9)
C4 0.0246(10) 0.0176(9) 0.0421(12) 0.0033(8) -0.0041(8) -0.0083(7)
C5 0.0251(10) 0.0185(9) 0.0346(11) -0.0075(8) -0.0021(8) -0.0038(7)
C6 0.0219(9) 0.0177(9) 0.0288(10) -0.0029(7) 0.0038(8) -0.0007(7)
C7 0.0180(8) 0.0170(8) 0.0176(9) 0.0012(6) -0.0011(7) -0.0045(7)
C8 0.0207(9) 0.0170(8) 0.0226(9) -0.0040(7) 0.0001(7) -0.0025(7)
C9 0.0194(9) 0.0138(8) 0.0283(10) -0.0002(7) 0.0003(7) -0.0011(7)
C10 0.0281(10) 0.0193(9) 0.0184(9) 0.0030(7) -0.0041(7) -0.0031(7)
C11 0.0433(13) 0.0654(16) 0.0232(11) 0.0114(10) -0.0030(10) -0.0228(11)
C12 0.0283(10) 0.0330(11) 0.0274(10) 0.0058(8) -0.0067(8) -0.0069(8)
C13 0.0197(9) 0.0156(8) 0.0224(9) -0.0032(7) 0.0011(7) 0.0010(7)
C14 0.0345(12) 0.0253(11) 0.0683(16) -0.0083(10) 0.0209(11) 0.0002(9)
C15 0.0246(10) 0.0197(9) 0.0468(13) -0.0100(8) -0.0045(9) 0.0027(8)
C16 0.0235(9) 0.0217(9) 0.0200(9) 0.0022(7) 0.0010(7) 0.0010(7)
C17 0.0375(11) 0.0227(10) 0.0358(12) 0.0070(8) 0.0017(9) 0.0035(8)
C18 0.0321(11) 0.0390(12) 0.0270(11) 0.0030(8) -0.0054(9) 0.0012(9)
C19 0.0344(11) 0.0299(10) 0.0194(9) -0.0031(8) 0.0061(8) -0.0089(8)
C20 0.0415(12) 0.0379(12) 0.0305(12) -0.0013(9) 0.0121(10) -0.0114(9)
C21 0.0631(16) 0.0478(14) 0.0262(11) -0.0126(10) 0.0177(11) -0.0262(12)
C22 0.0229(10) 0.0240(10) 0.0435(12) -0.0074(8) 0.0086(9) 0.0009(8)
C23 0.0290(11) 0.0383(13) 0.0779(18) -0.0207(12) 0.0203(12) -0.0057(10)
C24 0.0370(12) 0.0287(11) 0.0524(14) -0.0174(10) 0.0033(10) -0.0002(9)
C25 0.0475(15) 0.0273(12) 0.0809(19) 0.0126(11) -0.0363(13) -0.0087(10)
C26 0.0242(11) 0.0417(13) 0.0575(15) -0.0039(11) -0.0099(10) -0.0045(9)
C27 0.0548(17) 0.0622(18) 0.102(2) 0.0399(16) -0.0370(16) -0.0161(14)
Ni 0.01555(13) 0.01277(12) 0.02004(12) -0.00098(9) 0.00225(9) -0.00228(11)
P4 0.0222(3) 0.0161(2) 0.0295(3) -0.00195(19) 0.0016(2) -0.00561(19)
C28 0.0318(12) 0.0352(12) 0.0398(13) -0.0117(10) 0.0104(10) -0.0158(9)
C29 0.0460(14) 0.0192(10) 0.0489(14) 0.0061(9) -0.0075(11) -0.0092(9)
C30 0.0229(10) 0.0268(10) 0.0341(12) -0.0086(8) 0.0030(9) -0.0089(8)
Tl 0.0369(13) 0.0232(11) 0.0356(12) -0.0022(7) 0.0048(8) -0.0100(9)

loop_
_atom_type_symbol
_atom_type_description
_atom_type_scat_dispersion_real
_atom_type_scat_dispersion_imag
_atom_type_scat_source
C C 0.0033 0.0016 'International Tables Vol C Tables 4.2.6.8 and 6.1.1.4'
H H 0.0000 0.0000 'International Tables Vol C Tables 4.2.6.8 and 6.1.1.4'
B B 0.0013 0.0007 'International Tables Vol C Tables 4.2.6.8 and 6.1.1.4'
P P 0.1023 0.0942 'International Tables Vol C Tables 4.2.6.8 and 6.1.1.4'
Ni Ni 0.3393 1.1124 'International Tables Vol C Tables 4.2.6.8 and 6.1.1.4'
Tl Tl -2.8358 9.6688 'International Tables Vol C Tables 4.2.6.8 and 6.1.1.4'

loop_
_geom_angle_atom_site_label_1
_geom_angle_atom_site_label_2
_geom_angle_atom_site_label_3
_geom_angle
_geom_angle_site_symmetry_1
_geom_angle_site_symmetry_3
_geom_angle_publ_flag
C7 P1 C10 102.59(8) . . ?
C7 P1 C13 105.54(8) . . ?
C10 P1 C13 107.70(8) . . ?
C7 P1 Ni 109.37(5) . . ?
C10 P1 Ni 113.17(6) . . ?
C13 P1 Ni 117.22(6) . . ?
C7 P1 Tl 125.82(7) . . ?
C10 P1 Tl 105.92(7) . . ?
C13 P1 Tl 108.14(7) . . ?
Ni P1 Tl 16.45(4) . . ?
C8 P2 C16 103.10(8) . . ?
C8 P2 C19 107.88(8) . . ?
C16 P2 C19 99.70(8) . . ?
C8 P2 Ni 107.27(6) . . ?
C16 P2 Ni 118.83(6) . . ?
C19 P2 Ni 118.65(6) . . ?
C8 P2 Tl 120.41(7) . . ?
C16 P2 Tl 116.66(7) . . ?
C19 P2 Tl 106.96(7) . . ?
Ni P2 Tl 14.19(4) . . ?
C9 P3 C25 103.52(9) . . ?
C9 P3 C22 104.66(8) . . ?
C25 P3 C22 106.98(11) . . ?
C9 P3 Ni 107.79(6) . . ?
C25 P3 Ni 122.91(7) . . ?
C22 P3 Ni 109.46(6) . . ?
C9 P3 Tl 125.60(7) . . ?
C25 P3 Tl 108.98(8) . . ?
C22 P3 Tl 105.89(7) . . ?
Ni P3 Tl 18.56(4) . . ?
C1 B C8 109.80(14) . . ?
C1 B C7 108.19(13) . . ?
C8 B C7 111.06(13) . . ?
C1 B C9 105.00(13) . . ?
C8 B C9 110.82(14) . . ?
C7 B C9 111.76(14) . . ?
C1 B Ni 177.48(12) . . ?
C8 B Ni 71.87(8) . . ?
C7 B Ni 72.59(8) . . ?
C9 B Ni 72.53(8) . . ?
C2 C1 C6 114.84(15) . . ?
C2 C1 B 120.66(15) . . ?
C6 C1 B 124.38(15) . . ?
C3 C2 C1 123.21(17) . . ?
C3 C2 H2 118.4 . . ?
C1 C2 H2 118.4 . . ?
C4 C3 C2 119.90(18) . . ?
C4 C3 H3 120.1 . . ?
C2 C3 H3 120.1 . . ?
C5 C4 C3 119.06(16) . . ?
C5 C4 H4 120.5 . . ?
C3 C4 H4 120.5 . . ?
C4 C5 C6 120.22(17) . . ?
C4 C5 H5 119.9 . . ?
C6 C5 H5 119.9 . . ?
C5 C6 C1 122.77(17) . . ?
C5 C6 H6 118.6 . . ?
C1 C6 H6 118.6 . . ?
B C7 P1 115.66(11) . . ?
B C7 H7A 108.4 . . ?
P1 C7 H7A 108.4 . . ?
B C7 H7B 108.4 . . ?
P1 C7 H7B 108.4 . . ?
H7A C7 H7B 107.4 . . ?
B C8 P2 116.06(11) . . ?
B C8 H8A 108.3 . . ?
P2 C8 H8A 108.3 . . ?
B C8 H8B 108.3 . . ?
P2 C8 H8B 108.3 . . ?
H8A C8 H8B 107.4 . . ?
B C9 P3 117.32(11) . . ?
B C9 H9A 108.0 . . ?
P3 C9 H9A 108.0 . . ?
B C9 H9B 108.0 . . ?
P3 C9 H9B 108.0 . . ?
H9A C9 H9B 107.2 . . ?
C12 C10 C11 109.41(15) . . ?
C12 C10 P1 112.66(12) . . ?
C11 C10 P1 117.44(13) . . ?
C12 C10 H10 105.4 . . ?
C11 C10 H10 105.4 . . ?
P1 C10 H10 105.4 . . ?
C10 C11 H11A 109.5 . . ?
C10 C11 H11B 109.5 . . ?
H11A C11 H11B 109.5 . . ?
C10 C11 H11C 109.5 . . ?
H11A C11 H11C 109.5 . . ?
H11B C11 H11C 109.5 . . ?
C10 C12 H12A 109.5 . . ?
C10 C12 H12B 109.5 . . ?
H12A C12 H12B 109.5 . . ?
C10 C12 H12C 109.5 . . ?
H12A C12 H12C 109.5 . . ?
H12B C12 H12C 109.5 . . ?
C15 C13 C14 110.30(15) . . ?
C15 C13 P1 113.03(12) . . ?
C14 C13 P1 117.43(12) . . ?
C15 C13 H13 104.9 . . ?
C14 C13 H13 104.9 . . ?
P1 C13 H13 104.9 . . ?
C13 C14 H14A 109.5 . . ?
C13 C14 H14B 109.5 . . ?
H14A C14 H14B 109.5 . . ?
C13 C14 H14C 109.5 . . ?
H14A C14 H14C 109.5 . . ?
H14B C14 H14C 109.5 . . ?
C13 C15 H15A 109.5 . . ?
C13 C15 H15B 109.5 . . ?
H15A C15 H15B 109.5 . . ?
C13 C15 H15C 109.5 . . ?
H15A C15 H15C 109.5 . . ?
H15B C15 H15C 109.5 . . ?
C17 C16 C18 110.08(15) . . ?
C17 C16 P2 110.69(12) . . ?
C18 C16 P2 115.94(13) . . ?
C17 C16 H16 106.5 . . ?
C18 C16 H16 106.5 . . ?
P2 C16 H16 106.5 . . ?
C16 C17 H17A 109.5 . . ?
C16 C17 H17B 109.5 . . ?
H17A C17 H17B 109.5 . . ?
C16 C17 H17C 109.5 . . ?
H17A C17 H17C 109.5 . . ?
H17B C17 H17C 109.5 . . ?
C16 C18 H18A 109.5 . . ?
C16 C18 H18B 109.5 . . ?
H18A C18 H18B 109.5 . . ?
C16 C18 H18C 109.5 . . ?
H18A C18 H18C 109.5 . . ?
H18B C18 H18C 109.5 . . ?
C20 C19 C21 110.95(17) . . ?
C20 C19 P2 112.21(13) . . ?
C21 C19 P2 114.73(13) . . ?
C20 C19 H19 106.1 . . ?
C21 C19 H19 106.1 . . ?
P2 C19 H19 106.1 . . ?
C19 C20 H20A 109.5 . . ?
C19 C20 H20B 109.5 . . ?
H20A C20 H20B 109.5 . . ?
C19 C20 H20C 109.5 . . ?
H20A C20 H20C 109.5 . . ?
H20B C20 H20C 109.5 . . ?
C19 C21 H21A 109.5 . . ?
C19 C21 H21B 109.5 . . ?
H21A C21 H21B 109.5 . . ?
C19 C21 H21C 109.5 . . ?
H21A C21 H21C 109.5 . . ?
H21B C21 H21C 109.5 . . ?
C23 C22 C24 109.68(16) . . ?
C23 C22 P3 111.80(14) . . ?
C24 C22 P3 117.78(14) . . ?
C23 C22 H22 105.5 . . ?
C24 C22 H22 105.5 . . ?
P3 C22 H22 105.5 . . ?
C22 C23 H23A 109.5 . . ?
C22 C23 H23B 109.5 . . ?
H23A C23 H23B 109.5 . . ?
C22 C23 H23C 109.5 . . ?
H23A C23 H23C 109.5 . . ?
H23B C23 H23C 109.5 . . ?
C22 C24 H24A 109.5 . . ?
C22 C24 H24B 109.5 . . ?
H24A C24 H24B 109.5 . . ?
C22 C24 H24C 109.5 . . ?
H24A C24 H24C 109.5 . . ?
H24B C24 H24C 109.5 . . ?
C27 C25 C26 116.64(19) . . ?
C27 C25 P3 120.42(17) . . ?
C26 C25 P3 114.74(16) . . ?
C27 C25 H25 99.6 . . ?
C26 C25 H25 99.6 . . ?
P3 C25 H25 99.6 . . ?
C25 C26 H26A 109.5 . . ?
C25 C26 H26B 109.5 . . ?
H26A C26 H26B 109.5 . . ?
C25 C26 H26C 109.5 . . ?
H26A C26 H26C 109.5 . . ?
H26B C26 H26C 109.5 . . ?
C25 C27 H27A 109.5 . . ?
C25 C27 H27B 109.5 . . ?
H27A C27 H27B 109.5 . . ?
C25 C27 H27C 109.5 . . ?
H27A C27 H27C 109.5 . . ?
H27B C27 H27C 109.5 . . ?
P1 Ni P4 118.670(19) . . yes
P1 Ni P2 92.761(19) . . yes
P4 Ni P2 121.90(2) . . yes
P1 Ni P3 94.739(18) . . yes
P4 Ni P3 123.43(2) . . yes
P2 Ni P3 98.240(19) . . yes
P1 Ni B 58.28(3) . . ?
P4 Ni B 176.73(4) . . ?
P2 Ni B 58.33(4) . . ?
P3 Ni B 59.07(3) . . ?
C29 P4 C30 99.09(10) . . ?
C29 P4 C28 100.02(10) . . ?
C30 P4 C28 99.29(9) . . ?
C29 P4 Ni 119.19(7) . . ?
C30 P4 Ni 119.46(6) . . ?
C28 P4 Ni 116.02(7) . . ?
P3 Tl P1 72.27(5) . . ?
P3 Tl P2 73.31(5) . . ?
P1 Tl P2 68.04(5) . . ?

loop_
_geom_bond_atom_site_label_1
_geom_bond_atom_site_label_2
_geom_bond_distance
_geom_bond_site_symmetry_2
_geom_bond_publ_flag
P1 C7 1.8278(16) . ?
P1 C10 1.8633(17) . ?
P1 C13 1.8684(16) . ?
P1 Ni 2.2533(5) . yes
P1 Tl 2.874(2) . ?
P2 C8 1.8308(17) . ?
P2 C16 1.8722(18) . ?
P2 C19 1.8891(18) . ?
P2 Ni 2.2764(5) . yes
P2 Tl 2.984(2) . ?
P3 C9 1.8320(17) . ?
P3 C25 1.866(2) . ?
P3 C22 1.8719(19) . ?
P3 Ni 2.2873(5) . yes
P3 Tl 2.790(2) . ?
B C1 1.641(2) . ?
B C8 1.659(3) . ?
B C7 1.663(2) . ?
B C9 1.671(2) . ?
B Ni 3.4356(18) . yes
C1 C2 1.398(2) . ?
C1 C6 1.398(2) . ?
C2 C3 1.387(2) . ?
C2 H2 0.9500 . ?
C3 C4 1.387(3) . ?
C3 H3 0.9500 . ?
C4 C5 1.370(3) . ?
C4 H4 0.9500 . ?
C5 C6 1.398(2) . ?
C5 H5 0.9500 . ?
C6 H6 0.9500 . ?
C7 H7A 0.9900 . ?
C7 H7B 0.9900 . ?
C8 H8A 0.9900 . ?
C8 H8B 0.9900 . ?
C9 H9A 0.9900 . ?
C9 H9B 0.9900 . ?
C10 C12 1.525(2) . ?
C10 C11 1.537(3) . ?
C10 H10 1.0000 . ?
C11 H11A 0.9800 . ?
C11 H11B 0.9800 . ?
C11 H11C 0.9800 . ?
C12 H12A 0.9800 . ?
C12 H12B 0.9800 . ?
C12 H12C 0.9800 . ?
C13 C15 1.520(2) . ?
C13 C14 1.531(2) . ?
C13 H13 1.0000 . ?
C14 H14A 0.9800 . ?
C14 H14B 0.9800 . ?
C14 H14C 0.9800 . ?
C15 H15A 0.9800 . ?
C15 H15B 0.9800 . ?
C15 H15C 0.9800 . ?
C16 C17 1.534(2) . ?
C16 C18 1.539(2) . ?
C16 H16 1.0000 . ?
C17 H17A 0.9800 . ?
C17 H17B 0.9800 . ?
C17 H17C 0.9800 . ?
C18 H18A 0.9800 . ?
C18 H18B 0.9800 . ?
C18 H18C 0.9800 . ?
C19 C20 1.523(3) . ?
C19 C21 1.526(3) . ?
C19 H19 1.0000 . ?
C20 H20A 0.9800 . ?
C20 H20B 0.9800 . ?
C20 H20C 0.9800 . ?
C21 H21A 0.9800 . ?
C21 H21B 0.9800 . ?
C21 H21C 0.9800 . ?
C22 C23 1.532(3) . ?
C22 C24 1.537(3) . ?
C22 H22 1.0000 . ?
C23 H23A 0.9800 . ?
C23 H23B 0.9800 . ?
C23 H23C 0.9800 . ?
C24 H24A 0.9800 . ?
C24 H24B 0.9800 . ?
C24 H24C 0.9800 . ?
C25 C27 1.446(3) . ?
C25 C26 1.514(3) . ?
C25 H25 1.0000 . ?
C26 H26A 0.9800 . ?
C26 H26B 0.9800 . ?
C26 H26C 0.9800 . ?
C27 H27A 0.9800 . ?
C27 H27B 0.9800 . ?
C27 H27C 0.9800 . ?
Ni P4 2.2631(5) . yes
P4 C29 1.834(2) . ?
P4 C30 1.8337(19) . ?
P4 C28 1.841(2) . ?
C28 H28A 0.9800 . ?
C28 H28B 0.9800 . ?
C28 H28C 0.9800 . ?
C29 H29A 0.9800 . ?
C29 H29B 0.9800 . ?
C29 H29C 0.9800 . ?
C30 H30A 0.9800 . ?
C30 H30B 0.9800 . ?
C30 H30C 0.9800 . ?
